data_1505968
loop_
_publ_author_name
'Kim, Daehwan'
'Petersen, Jeffrey L.'
'Wang, Kung K.'

_publ_section_title
;
 Synthesis of bowl-shaped polycyclic aromatic hydrocarbons via
 palladium-catalyzed intramolecular arylation reactions.
;
_journal_issue 11
_journal_name_full 'Organic letters'
_journal_page_first 2313
_journal_page_last 2316
_journal_paper_doi 10.1021/ol0605676
_journal_volume 8
_journal_year 2006
_chemical_formula_sum 'C28 H20'
_chemical_formula_weight 356.44
_chemical_name_systematic
; 
 ? 
;
_space_group_IT_number 2
_symmetry_cell_setting triclinic
_symmetry_space_group_name_Hall '-P 1'
_symmetry_space_group_name_H-M 'P -1'
_atom_sites_solution_hydrogens geom
_atom_sites_solution_primary direct
_atom_sites_solution_secondary difmap
_audit_creation_method SHELXL-97
_cell_angle_alpha 69.0020(10)
_cell_angle_beta 83.1870(10)
_cell_angle_gamma 84.3710(10)
_cell_formula_units_Z 2
_cell_length_a 7.9584(6)
_cell_length_b 11.0098(9)
_cell_length_c 11.1684(9)
_cell_measurement_temperature 295(2)
_cell_volume 905.51(12)
_computing_structure_refinement 'SHELXL-97 (Sheldrick, 1997)'
_computing_structure_solution 'SHELXS-97 (Sheldrick, 1990)'
_diffrn_ambient_temperature 295(2)
_diffrn_measured_fraction_theta_full 0.954
_diffrn_measured_fraction_theta_max 0.954
_diffrn_radiation_monochromator graphite
_diffrn_radiation_source 'fine-focus sealed tube'
_diffrn_radiation_type MoK\a
_diffrn_radiation_wavelength 0.71073
_diffrn_reflns_av_R_equivalents 0.0329
_diffrn_reflns_av_sigmaI/netI 0.0546
_diffrn_reflns_limit_h_max 10
_diffrn_reflns_limit_h_min -9
_diffrn_reflns_limit_k_max 14
_diffrn_reflns_limit_k_min -14
_diffrn_reflns_limit_l_max 13
_diffrn_reflns_limit_l_min -14
_diffrn_reflns_number 6321
_diffrn_reflns_theta_full 27.53
_diffrn_reflns_theta_max 27.53
_diffrn_reflns_theta_min 1.96
_exptl_absorpt_coefficient_mu 0.074
_exptl_absorpt_correction_type empirical
_exptl_absorpt_process_details SADABS
_exptl_crystal_density_diffrn 1.307
_exptl_crystal_density_method 'not measured'
_exptl_crystal_F_000 376
_exptl_crystal_size_max 0.48
_exptl_crystal_size_mid 0.44
_exptl_crystal_size_min 0.22
_refine_diff_density_max 0.280
_refine_diff_density_min -0.185
_refine_diff_density_rms 0.043
_refine_ls_extinction_method none
_refine_ls_goodness_of_fit_ref 1.048
_refine_ls_hydrogen_treatment 'riding model'
_refine_ls_matrix_type full
_refine_ls_number_parameters 255
_refine_ls_number_reflns 3991
_refine_ls_number_restraints 0
_refine_ls_restrained_S_all 1.048
_refine_ls_R_factor_all 0.0651
_refine_ls_R_factor_gt 0.0533
_refine_ls_shift/su_max 0.000
_refine_ls_shift/su_mean 0.000
_refine_ls_structure_factor_coef Fsqd
_refine_ls_weighting_details 'calc w=1/[\s^2^(Fo^2^)+(0.0876P)^2^+0.0972P] where P=(Fo^2^+2Fc^2^)/3'
_refine_ls_weighting_scheme calc
_refine_ls_wR_factor_gt 0.1504
_refine_ls_wR_factor_ref 0.1612
_reflns_number_gt 3183
_reflns_number_total 3991
_reflns_threshold_expression >2sigma(I)
_cod_data_source_file ol0605676si20060308_020541.cif
_cod_data_source_block dwk2ccd
_cod_original_sg_symbol_H-M P(-1)
_cod_database_code 1505968

loop_
_symmetry_equiv_pos_as_xyz
'x, y, z'
'-x, -y, -z'

loop_
_atom_site_label
_atom_site_type_symbol
_atom_site_fract_x
_atom_site_fract_y
_atom_site_fract_z
_atom_site_U_iso_or_equiv
_atom_site_adp_type
_atom_site_occupancy
_atom_site_symmetry_multiplicity
_atom_site_calc_flag
_atom_site_refinement_flags
C1 C 0.5303(2) 0.82721(16) 0.83913(15) 0.0494(4) Uani 1 1 d .
C2 C 0.48834(19) 0.82170(14) 0.71132(14) 0.0414(3) Uani 1 1 d .
C3 C 0.59573(18) 0.85236(13) 0.59782(14) 0.0395(3) Uani 1 1 d .
C4 C 0.78101(18) 0.89202(15) 0.55161(15) 0.0446(4) Uani 1 1 d .
H4A H 0.7898 0.9841 0.5346 0.054 Uiso 1 1 calc R
H4B H 0.8577 0.8420 0.6155 0.054 Uiso 1 1 calc R
C5 C 0.82093(18) 0.86056(14) 0.42670(14) 0.0423(3) Uani 1 1 d .
C6 C 0.9658(2) 0.85460(17) 0.34719(17) 0.0508(4) Uani 1 1 d .
H6 H 1.0671 0.8831 0.3583 0.061 Uiso 1 1 calc R
C7 C 0.9566(2) 0.80451(18) 0.24923(17) 0.0552(4) Uani 1 1 d .
H7 H 1.0526 0.8055 0.1927 0.066 Uiso 1 1 calc R
C8 C 0.8120(2) 0.75338(16) 0.23152(15) 0.0487(4) Uani 1 1 d .
H8 H 0.8149 0.7184 0.1668 0.058 Uiso 1 1 calc R
C9 C 0.66156(18) 0.75453(14) 0.31147(13) 0.0400(3) Uani 1 1 d .
C10 C 0.50580(18) 0.68250(14) 0.32791(13) 0.0401(3) Uani 1 1 d .
C11 C 0.4777(2) 0.58569(15) 0.27815(14) 0.0459(4) Uani 1 1 d .
H11 H 0.5501 0.5746 0.2106 0.055 Uiso 1 1 calc R
C12 C 0.3422(2) 0.50722(16) 0.32990(15) 0.0480(4) Uani 1 1 d .
H12 H 0.3248 0.4468 0.2927 0.058 Uiso 1 1 calc R
C13 C 0.22880(19) 0.51291(15) 0.43536(15) 0.0458(4) Uani 1 1 d .
H13 H 0.1437 0.4546 0.4696 0.055 Uiso 1 1 calc R
C14 C 0.24792(17) 0.60777(14) 0.48623(14) 0.0412(3) Uani 1 1 d .
C15 C 0.18793(17) 0.63279(15) 0.60970(14) 0.0416(3) Uani 1 1 d .
C16 C 0.08985(19) 0.57608(17) 0.72332(16) 0.0513(4) Uani 1 1 d .
H16 H 0.0146 0.5139 0.7303 0.062 Uiso 1 1 calc R
C17 C 0.1066(2) 0.61483(18) 0.82887(16) 0.0543(4) Uani 1 1 d .
H17 H 0.0326 0.5813 0.9022 0.065 Uiso 1 1 calc R
C18 C 0.2243(2) 0.69895(17) 0.83247(15) 0.0509(4) Uani 1 1 d .
C19 C 0.2475(3) 0.7266(2) 0.95139(18) 0.0687(5) Uani 1 1 d .
H19A H 0.2959 0.6488 1.0140 0.082 Uiso 1 1 calc R
H19B H 0.1379 0.7487 0.9889 0.082 Uiso 1 1 calc R
C20 C 0.3628(2) 0.8379(2) 0.92241(18) 0.0632(5) Uani 1 1 d .
H20A H 0.3905 0.8415 1.0033 0.076 Uiso 1 1 calc R
H20B H 0.3010 0.9191 0.8782 0.076 Uiso 1 1 calc R
C21 C 0.67450(18) 0.81769(14) 0.39998(13) 0.0391(3) Uani 1 1 d .
C22 C 0.38057(17) 0.69235(14) 0.42387(13) 0.0395(3) Uani 1 1 d .
C23 C 0.33124(18) 0.75749(14) 0.71838(14) 0.0417(3) Uani 1 1 d .
C24 C 0.54409(18) 0.82272(13) 0.49494(13) 0.0385(3) Uani 1 1 d .
C25 C 0.29246(17) 0.72929(14) 0.61288(14) 0.0405(3) Uani 1 1 d .
C26 C 0.39923(17) 0.76714(14) 0.50054(13) 0.0386(3) Uani 1 1 d .
C27 C 0.6331(3) 0.69988(19) 0.90805(17) 0.0631(5) Uani 1 1 d .
H27A H 0.5666 0.6268 0.9231 0.095 Uiso 1 1 calc R
H27B H 0.6616 0.7008 0.9889 0.095 Uiso 1 1 calc R
H27C H 0.7352 0.6928 0.8551 0.095 Uiso 1 1 calc R
C28 C 0.6344(3) 0.94252(19) 0.82136(18) 0.0658(5) Uani 1 1 d .
H28A H 0.7421 0.9334 0.7757 0.099 Uiso 1 1 calc R
H28B H 0.6516 0.9448 0.9041 0.099 Uiso 1 1 calc R
H28C H 0.5748 1.0220 0.7730 0.099 Uiso 1 1 calc R

loop_
_atom_site_aniso_label
_atom_site_aniso_U_11
_atom_site_aniso_U_22
_atom_site_aniso_U_33
_atom_site_aniso_U_23
_atom_site_aniso_U_13
_atom_site_aniso_U_12
C1 0.0646(9) 0.0482(9) 0.0407(8) -0.0217(7) -0.0062(7) -0.0036(7)
C2 0.0543(8) 0.0359(7) 0.0376(7) -0.0172(6) -0.0058(6) -0.0015(6)
C3 0.0492(7) 0.0331(7) 0.0397(7) -0.0158(6) -0.0043(6) -0.0061(6)
C4 0.0515(8) 0.0414(8) 0.0454(8) -0.0191(6) -0.0035(6) -0.0100(6)
C5 0.0495(7) 0.0359(7) 0.0418(8) -0.0128(6) -0.0035(6) -0.0090(6)
C6 0.0462(8) 0.0539(10) 0.0542(9) -0.0205(8) 0.0005(7) -0.0120(7)
C7 0.0506(8) 0.0637(11) 0.0507(9) -0.0218(8) 0.0081(7) -0.0089(8)
C8 0.0561(8) 0.0531(9) 0.0387(8) -0.0194(7) 0.0015(6) -0.0065(7)
C9 0.0481(7) 0.0396(7) 0.0314(7) -0.0110(6) -0.0038(5) -0.0038(6)
C10 0.0478(7) 0.0411(8) 0.0331(7) -0.0135(6) -0.0086(6) -0.0030(6)
C11 0.0554(8) 0.0495(9) 0.0380(7) -0.0207(7) -0.0102(6) 0.0002(7)
C12 0.0579(8) 0.0459(8) 0.0492(9) -0.0241(7) -0.0164(7) -0.0030(7)
C13 0.0494(8) 0.0433(8) 0.0486(8) -0.0168(7) -0.0138(7) -0.0072(6)
C14 0.0409(7) 0.0426(8) 0.0418(7) -0.0148(6) -0.0094(6) -0.0033(6)
C15 0.0400(7) 0.0421(8) 0.0436(8) -0.0151(6) -0.0055(6) -0.0039(6)
C16 0.0455(8) 0.0512(9) 0.0530(9) -0.0128(7) -0.0010(7) -0.0089(7)
C17 0.0514(8) 0.0616(11) 0.0433(8) -0.0123(7) 0.0065(7) -0.0095(7)
C18 0.0536(8) 0.0563(10) 0.0409(8) -0.0173(7) 0.0029(7) -0.0017(7)
C19 0.0720(11) 0.0923(15) 0.0469(10) -0.0329(10) 0.0079(8) -0.0123(10)
C20 0.0782(11) 0.0751(13) 0.0486(10) -0.0384(9) 0.0009(8) -0.0054(10)
C21 0.0468(7) 0.0357(7) 0.0342(7) -0.0109(6) -0.0023(6) -0.0067(6)
C22 0.0444(7) 0.0400(7) 0.0366(7) -0.0145(6) -0.0088(6) -0.0038(6)
C23 0.0480(7) 0.0401(8) 0.0381(7) -0.0164(6) -0.0010(6) -0.0009(6)
C24 0.0477(7) 0.0333(7) 0.0354(7) -0.0127(5) -0.0027(6) -0.0054(5)
C25 0.0424(7) 0.0398(8) 0.0397(7) -0.0150(6) -0.0021(6) -0.0023(6)
C26 0.0447(7) 0.0372(7) 0.0352(7) -0.0141(6) -0.0039(5) -0.0034(6)
C27 0.0798(12) 0.0630(11) 0.0459(9) -0.0175(8) -0.0129(8) 0.0014(9)
C28 0.0933(13) 0.0629(12) 0.0541(10) -0.0313(9) -0.0119(9) -0.0170(10)

loop_
_atom_type_symbol
_atom_type_description
_atom_type_scat_dispersion_real
_atom_type_scat_dispersion_imag
_atom_type_scat_source
C C 0.0033 0.0016 'International Tables Vol C Tables 4.2.6.8 and 6.1.1.4'
H H 0.0000 0.0000 'International Tables Vol C Tables 4.2.6.8 and 6.1.1.4'

loop_
_geom_angle_atom_site_label_1
_geom_angle_atom_site_label_2
_geom_angle_atom_site_label_3
_geom_angle
C28 C1 C2 112.59(14)
C28 C1 C27 108.89(15)
C2 C1 C27 107.67(13)
C28 C1 C20 108.69(14)
C2 C1 C20 109.12(13)
C27 C1 C20 109.86(15)
C3 C2 C23 118.46(12)
C3 C2 C1 125.87(13)
C23 C2 C1 114.84(13)
C2 C3 C24 117.42(13)
C2 C3 C4 138.07(12)
C24 C3 C4 103.56(12)
C5 C4 C3 104.05(11)
C6 C5 C21 116.23(14)
C6 C5 C4 134.88(13)
C21 C5 C4 108.57(13)
C5 C6 C7 118.37(14)
C8 C7 C6 123.89(15)
C7 C8 C9 120.10(15)
C8 C9 C21 113.17(13)
C8 C9 C10 128.83(14)
C21 C9 C10 117.25(13)
C22 C10 C11 113.21(13)
C22 C10 C9 116.49(12)
C11 C10 C9 129.13(14)
C12 C11 C10 120.03(15)
C11 C12 C13 124.39(14)
C14 C13 C12 118.08(14)
C13 C14 C22 115.52(14)
C13 C14 C15 136.43(14)
C22 C14 C15 106.72(12)
C16 C15 C25 114.12(14)
C16 C15 C14 138.95(14)
C25 C15 C14 105.58(12)
C15 C16 C17 118.36(15)
C18 C17 C16 125.61(15)
C17 C18 C23 117.91(15)
C17 C18 C19 123.27(15)
C23 C18 C19 118.78(15)
C18 C19 C20 111.81(15)
C19 C20 C1 114.59(15)
C5 C21 C24 108.16(13)
C5 C21 C9 127.61(14)
C24 C21 C9 123.07(13)
C10 C22 C26 121.98(13)
C10 C22 C14 128.16(13)
C26 C22 C14 107.44(13)
C25 C23 C18 113.45(14)
C25 C23 C2 120.12(13)
C18 C23 C2 125.52(14)
C26 C24 C21 118.54(13)
C26 C24 C3 123.99(13)
C21 C24 C3 114.87(13)
C26 C25 C23 119.12(13)
C26 C25 C15 108.81(13)
C23 C25 C15 129.19(14)
C24 C26 C25 120.76(13)
C24 C26 C22 122.17(13)
C25 C26 C22 111.28(13)

loop_
_geom_bond_atom_site_label_1
_geom_bond_atom_site_label_2
_geom_bond_distance
C1 C28 1.524(2)
C1 C2 1.527(2)
C1 C27 1.542(2)
C1 C20 1.552(2)
C2 C3 1.394(2)
C2 C23 1.476(2)
C3 C24 1.4151(19)
C3 C4 1.554(2)
C4 C5 1.545(2)
C5 C6 1.381(2)
C5 C21 1.4004(19)
C6 C7 1.402(2)
C7 C8 1.393(2)
C8 C9 1.408(2)
C9 C21 1.415(2)
C9 C10 1.495(2)
C10 C22 1.401(2)
C10 C11 1.413(2)
C11 C12 1.385(2)
C12 C13 1.413(2)
C13 C14 1.383(2)
C14 C22 1.421(2)
C14 C15 1.515(2)
C15 C16 1.379(2)
C15 C25 1.425(2)
C16 C17 1.414(2)
C17 C18 1.394(2)
C18 C23 1.423(2)
C18 C19 1.500(2)
C19 C20 1.521(3)
C21 C24 1.405(2)
C22 C26 1.4116(19)
C23 C25 1.395(2)
C24 C26 1.3421(19)
C25 C26 1.383(2)

loop_
_cod_related_entry_id
_cod_related_entry_code
_cod_related_entry_database
1 21156787 ChemSpider
